data_2014333
loop_
_publ_author_name
'Basok, Stepan S.'
'Bocelli, Gabriele'
'Fonari, Marina S.'
'Ganin, Eduard V.'
'Simonov, Yurii A.'

_publ_section_title
;
 Hierarchy of hydrogen bonding in
 bis(1,4,7-trioxa-10-azoniacyclododecane) bis(4-aminobenzoate)
 trihydrate
;
_journal_coeditor_code FG3002
_journal_issue 1
_journal_name_full 'Acta Crystallographica Section C'
_journal_page_first o50
_journal_page_last o52
_journal_paper_doi 10.1107/S0108270105040667
_journal_volume 62
_journal_year 2006
_chemical_formula_iupac '2C8 H18 N O3 + , 2C7 H6 N O2 - , 3H2 O'
_chemical_formula_moiety '2C8 H18 N O3 + , 2C7 H6 N O2 - , 3H2 O'
_chemical_formula_sum 'C30 H54 N4 O13'
_chemical_formula_weight 678.77
_chemical_melting_point 114.5(5)
_chemical_name_common
;
Bis(azonia-12-crown-4) bis(4-aminobenzoate) trihydrate
;
_chemical_name_systematic
;
bis(1,4,7-trioxa-10-azoniacyclododecane)
bis(4-aminobenzoate) trihydrate
;
_space_group_IT_number 4
_symmetry_cell_setting monoclinic
_symmetry_space_group_name_Hall 'P 2yb'
_symmetry_space_group_name_H-M 'P 1 21 1'
_atom_sites_solution_hydrogens geom
_atom_sites_solution_primary direct
_atom_sites_solution_secondary difmap
_audit_creation_method SHELXL97
_cell_angle_alpha 90.00
_cell_angle_beta 110.91(3)
_cell_angle_gamma 90.00
_cell_formula_units_Z 2
_cell_length_a 12.541(3)
_cell_length_b 9.5315(19)
_cell_length_c 15.989(3)
_cell_measurement_reflns_used 40
_cell_measurement_temperature 293(2)
_cell_measurement_theta_max 12.5
_cell_measurement_theta_min 5.0
_cell_volume 1785.4(7)
_computing_cell_refinement XSCANS
_computing_data_collection 'XSCANS (Siemens, 1996)'
_computing_data_reduction XSCANS
_computing_molecular_graphics 'ORTEP-3 (Farrugia, 1997)'
_computing_publication_material SHELXL97
_computing_structure_refinement 'SHELXL97 (Sheldrick, 1997)'
_computing_structure_solution 'SHELXS97 (Sheldrick, 1997)'
_diffrn_ambient_temperature 293(2)
_diffrn_measured_fraction_theta_full 0.994
_diffrn_measured_fraction_theta_max 0.994
_diffrn_measurement_device_type 'Bruker P4'
_diffrn_measurement_method \w/2\q
_diffrn_radiation_monochromator graphite
_diffrn_radiation_source 'fine-focus sealed tube'
_diffrn_radiation_type MoK\a
_diffrn_radiation_wavelength 0.71073
_diffrn_reflns_av_R_equivalents 0.0305
_diffrn_reflns_av_sigmaI/netI 0.0282
_diffrn_reflns_limit_h_max 15
_diffrn_reflns_limit_h_min -15
_diffrn_reflns_limit_k_max 11
_diffrn_reflns_limit_k_min -11
_diffrn_reflns_limit_l_max 19
_diffrn_reflns_limit_l_min -19
_diffrn_reflns_number 17540
_diffrn_reflns_theta_full 26.00
_diffrn_reflns_theta_max 26.00
_diffrn_reflns_theta_min 1.36
_diffrn_standards_decay_% 0
_diffrn_standards_interval_count 97
_diffrn_standards_number 3
_exptl_absorpt_coefficient_mu 0.099
_exptl_absorpt_correction_T_max 1.00000
_exptl_absorpt_correction_T_min 0.74523
_exptl_absorpt_correction_type empirical
_exptl_absorpt_process_details '(SADABS; Sheldrick, 1996)'
_exptl_crystal_colour yellow
_exptl_crystal_density_diffrn 1.263
_exptl_crystal_density_method 'not measured'
_exptl_crystal_description prism
_exptl_crystal_F_000 732
_exptl_crystal_size_max 0.29
_exptl_crystal_size_mid 0.23
_exptl_crystal_size_min 0.21
_refine_diff_density_max 0.118
_refine_diff_density_min -0.112
_refine_ls_extinction_method none
_refine_ls_goodness_of_fit_ref 0.996
_refine_ls_hydrogen_treatment mixed
_refine_ls_matrix_type full
_refine_ls_number_parameters 480
_refine_ls_number_reflns 3714
_refine_ls_number_restraints 9
_refine_ls_restrained_S_all 0.996
_refine_ls_R_factor_all 0.0457
_refine_ls_R_factor_gt 0.0301
_refine_ls_shift/su_max 0.000
_refine_ls_shift/su_mean 0.000
_refine_ls_structure_factor_coef Fsqd
_refine_ls_weighting_details 'calc w = 1/[\s^2^(Fo^2^)+(0.0314P)^2^] where P=(Fo^2^+2Fc^2^)/3'
_refine_ls_weighting_scheme calc
_refine_ls_wR_factor_gt 0.0584
_refine_ls_wR_factor_ref 0.0618
_reflns_number_gt 2856
_reflns_number_total 3714
_reflns_threshold_expression I>2\s(I)
_cod_data_source_file fg3002.cif
_cod_data_source_block I
_cod_depositor_comments
;
The following automatic conversions were performed:

'_chemical_melting_point' value '114--115' was changed to '114.5(5)'
- the average value was taken and precision was estimated.

Automatic conversion script
Id: cif_fix_values 1646 2011-03-28 12:23:43Z adriana 

The following automatic conversions were performed:

'_chemical_melting_point' value '114--115' was changed to '114.5(5)'
- the average value was taken and precision was estimated.

Automatic conversion script
Id: cif_fix_values 1715 2011-07-08 13:25:40Z adriana 
;
_cod_original_cell_volume 1785.4(6)
_cod_original_sg_symbol_H-M P21
_cod_database_code 2014333

loop_
_symmetry_equiv_pos_as_xyz
'x, y, z'
'-x, y+1/2, -z'

loop_
_atom_site_label
_atom_site_fract_x
_atom_site_fract_y
_atom_site_fract_z
_atom_site_U_iso_or_equiv
_atom_site_adp_type
_atom_site_calc_flag
_atom_site_refinement_flags
_atom_site_occupancy
_atom_site_disorder_assembly
_atom_site_disorder_group
_atom_site_type_symbol
O1A 0.24649(13) 0.62262(19) -0.04897(10) 0.0667(5) Uani d . 1 . . O
O2A 0.35709(13) 0.65431(19) 0.09205(9) 0.0631(5) Uani d . 1 . . O
O3A 0.49150(14) 0.68480(19) -0.13857(10) 0.0661(4) Uani d . 1 . . O
O4A 0.70885(13) 0.69235(18) -0.00681(10) 0.0608(4) Uani d . 1 . . O
O5A 0.69762(12) 0.61932(16) 0.15883(10) 0.0547(4) Uani d . 1 . . O
N1A -0.04635(19) 0.3086(3) 0.14951(15) 0.0647(6) Uani d D 1 . . N
H1 -0.0233(19) 0.282(3) 0.2066(13) 0.067(8) Uiso d D 1 . . H
H2 -0.101(2) 0.262(3) 0.1081(14) 0.077(9) Uiso d D 1 . . H
N2A 0.51447(14) 0.77132(19) 0.03471(11) 0.0393(4) Uani d D 1 . . N
H3 0.4543(16) 0.730(2) 0.0478(13) 0.059(7) Uiso d D 1 . . H
H4 0.5565(16) 0.705(2) 0.0187(12) 0.045(6) Uiso d D 1 . . H
C1A 0.18593(17) 0.5271(2) 0.06337(13) 0.0430(5) Uani d . 1 . . C
C2A 0.08725(18) 0.4681(3) 0.00285(14) 0.0519(6) Uani d . 1 . . C
H2A 0.0719 0.4789 -0.0582 0.062 Uiso calc R 1 . . H
C3A 0.01207(18) 0.3944(3) 0.03032(14) 0.0544(6) Uani d . 1 . . C
H3A -0.0534 0.3569 -0.0122 0.065 Uiso calc R 1 . . H
C4A 0.03185(18) 0.3748(2) 0.12063(14) 0.0465(5) Uani d . 1 . . C
C5A 0.1317(2) 0.4301(2) 0.18203(14) 0.0519(6) Uani d . 1 . . C
H5A 0.1482 0.4161 0.2429 0.062 Uiso calc R 1 . . H
C6A 0.20653(18) 0.5054(2) 0.15388(14) 0.0487(5) Uani d . 1 . . C
H6A 0.2722 0.5425 0.1963 0.058 Uiso calc R 1 . . H
C7A 0.26790(18) 0.6064(2) 0.03288(14) 0.0473(5) Uani d . 1 . . C
C8A 0.4718(2) 0.8706(3) -0.04112(14) 0.0548(6) Uani d . 1 . . C
H8A 0.5344 0.9284 -0.0434 0.066 Uiso calc R 1 . . H
H8B 0.4150 0.9318 -0.0322 0.066 Uiso calc R 1 . . H
C9A 0.4198(2) 0.7928(3) -0.12812(15) 0.0641(7) Uani d . 1 . . C
H9A 0.3477 0.7523 -0.1309 0.077 Uiso calc R 1 . . H
H9B 0.4043 0.8586 -0.1773 0.077 Uiso calc R 1 . . H
C10A 0.5902(2) 0.7300(3) -0.15657(16) 0.0738(8) Uani d . 1 . . C
H10A 0.6003 0.8304 -0.1470 0.089 Uiso calc R 1 . . H
H10B 0.5799 0.7106 -0.2185 0.089 Uiso calc R 1 . . H
C11A 0.6928(2) 0.6552(3) -0.09648(17) 0.0745(8) Uani d . 1 . . C
H11A 0.6822 0.5546 -0.1045 0.089 Uiso calc R 1 . . H
H11B 0.7592 0.6817 -0.1104 0.089 Uiso calc R 1 . . H
C12A 0.7995(2) 0.6191(3) 0.05786(18) 0.0689(7) Uani d . 1 . . C
H12A 0.8714 0.6432 0.0516 0.083 Uiso calc R 1 . . H
H12B 0.7879 0.5188 0.0490 0.083 Uiso calc R 1 . . H
C13A 0.80260(19) 0.6584(3) 0.14895(17) 0.0660(7) Uani d . 1 . . C
H13A 0.8658 0.6111 0.1939 0.079 Uiso calc R 1 . . H
H13B 0.8141 0.7588 0.1576 0.079 Uiso calc R 1 . . H
C14A 0.64228(19) 0.7271(3) 0.18862(14) 0.0539(6) Uani d . 1 . . C
H14A 0.6970 0.7710 0.2412 0.065 Uiso calc R 1 . . H
H14B 0.5827 0.6858 0.2061 0.065 Uiso calc R 1 . . H
C15A 0.59051(19) 0.8376(2) 0.11905(13) 0.0495(5) Uani d . 1 . . C
H15A 0.5470 0.9030 0.1407 0.059 Uiso calc R 1 . . H
H15B 0.6506 0.8894 0.1077 0.059 Uiso calc R 1 . . H
O1B 0.17022(14) 0.2620(2) 0.43687(12) 0.0842(6) Uani d . 1 . . O
O2B 0.01808(12) 0.17720(19) 0.33246(9) 0.0587(4) Uani d . 1 . . O
O3B -0.02684(13) 0.15892(16) 0.59312(10) 0.0593(4) Uani d . 1 . . O
O4B -0.25975(13) 0.25188(18) 0.53294(10) 0.0609(4) Uani d . 1 . . O
O5B -0.35169(14) 0.3408(2) 0.35742(10) 0.0706(5) Uani d . 1 . . O
N1B 0.40986(19) -0.1823(3) 0.26326(16) 0.0751(7) Uani d D 1 . . N
H5 0.385(2) -0.234(3) 0.2128(14) 0.077(8) Uiso d D 1 . . H
H6 0.4834(17) -0.190(3) 0.3000(15) 0.075(8) Uiso d D 1 . . H
N2B -0.09659(16) 0.3074(2) 0.42751(11) 0.0474(5) Uani d D 1 . . N
H7 -0.1380(17) 0.240(2) 0.4419(13) 0.053(6) Uiso d D 1 . . H
H8 -0.0490(19) 0.266(3) 0.4003(15) 0.076(8) Uiso d D 1 . . H
C1B 0.34067(19) -0.0902(3) 0.28604(15) 0.0502(6) Uani d . 1 . . C
C2B 0.22488(19) -0.0774(3) 0.23523(14) 0.0524(6) Uani d . 1 . . C
H2B 0.1934 -0.1298 0.1831 0.063 Uiso calc R 1 . . H
C3B 0.15654(18) 0.0124(2) 0.26162(13) 0.0483(5) Uani d . 1 . . C
H3B 0.0793 0.0184 0.2270 0.058 Uiso calc R 1 . . H
C4B 0.19965(17) 0.0943(2) 0.33857(13) 0.0428(5) Uani d . 1 . . C
C5B 0.31661(18) 0.0842(3) 0.38654(14) 0.0506(5) Uani d . 1 . . C
H5B 0.3491 0.1401 0.4369 0.061 Uiso calc R 1 . . H
C6B 0.38478(19) -0.0057(3) 0.36138(15) 0.0540(6) Uani d . 1 . . C
H6B 0.4623 -0.0104 0.3954 0.065 Uiso calc R 1 . . H
C7B 0.12606(19) 0.1846(3) 0.37171(14) 0.0490(5) Uani d . 1 . . C
C8B -0.0304(2) 0.3776(2) 0.51386(14) 0.0534(6) Uani d . 1 . . C
H8C -0.0825 0.4249 0.5370 0.064 Uiso calc R 1 . . H
H8D 0.0198 0.4476 0.5036 0.064 Uiso calc R 1 . . H
C9B 0.0394(2) 0.2727(3) 0.58150(16) 0.0585(6) Uani d . 1 . . C
H9C 0.0994 0.2367 0.5624 0.070 Uiso calc R 1 . . H
H9D 0.0754 0.3196 0.6385 0.070 Uiso calc R 1 . . H
C10B -0.0911(2) 0.1877(3) 0.64907(15) 0.0661(7) Uani d . 1 . . C
H10C -0.0843 0.2863 0.6650 0.079 Uiso calc R 1 . . H
H10D -0.0607 0.1333 0.7038 0.079 Uiso calc R 1 . . H
C11B -0.2130(2) 0.1518(3) 0.60230(17) 0.0671(7) Uani d . 1 . . C
H11C -0.2199 0.0581 0.5773 0.081 Uiso calc R 1 . . H
H11D -0.2534 0.1547 0.6439 0.081 Uiso calc R 1 . . H
C12B -0.3758(2) 0.2265(3) 0.48330(17) 0.0734(8) Uani d . 1 . . C
H12C -0.4194 0.2272 0.5227 0.088 Uiso calc R 1 . . H
H12D -0.3847 0.1353 0.4547 0.088 Uiso calc R 1 . . H
C13B -0.4182(2) 0.3386(4) 0.41411(17) 0.0773(8) Uani d . 1 . . C
H13C -0.4977 0.3214 0.3783 0.093 Uiso calc R 1 . . H
H13D -0.4131 0.4290 0.4432 0.093 Uiso calc R 1 . . H
C14B -0.2726(2) 0.4539(3) 0.37296(17) 0.0687(7) Uani d . 1 . . C
H14C -0.2519 0.4868 0.4341 0.082 Uiso calc R 1 . . H
H14D -0.3072 0.5312 0.3330 0.082 Uiso calc R 1 . . H
C15B -0.1680(2) 0.4042(3) 0.35683(15) 0.0587(6) Uani d . 1 . . C
H15C -0.1911 0.3567 0.2995 0.070 Uiso calc R 1 . . H
H15D -0.1224 0.4849 0.3537 0.070 Uiso calc R 1 . . H
O1W 0.2686(2) 0.5588(2) 0.66298(15) 0.0908(6) Uani d D 1 . . O
H11W 0.316(3) 0.633(4) 0.686(3) 0.167(19) Uiso d D 1 . . H
H12W 0.242(3) 0.538(4) 0.709(2) 0.151(16) Uiso d D 1 . . H
O2W 0.35037(18) 0.3246(2) 0.59307(14) 0.0828(6) Uani d D 1 . . O
H21W 0.301(2) 0.309(3) 0.5402(15) 0.096(11) Uiso d D 1 . . H
H22W 0.319(3) 0.391(3) 0.615(2) 0.116(14) Uiso d D 1 . . H
O3W 0.15606(16) 0.5148(2) 0.77913(13) 0.0679(5) Uani d D 1 . . O
H31W 0.098(2) 0.560(3) 0.7483(17) 0.095(11) Uiso d D 1 . . H
H32W 0.178(2) 0.550(4) 0.8300(15) 0.095(11) Uiso d D 1 . . H

loop_
_atom_site_aniso_label
_atom_site_aniso_U_11
_atom_site_aniso_U_22
_atom_site_aniso_U_33
_atom_site_aniso_U_12
_atom_site_aniso_U_13
_atom_site_aniso_U_23
O1A 0.0556(9) 0.0998(14) 0.0457(9) -0.0114(9) 0.0191(7) 0.0085(9)
O2A 0.0504(9) 0.0882(13) 0.0519(9) -0.0235(9) 0.0195(8) -0.0085(9)
O3A 0.0796(11) 0.0633(11) 0.0589(9) -0.0202(10) 0.0291(9) -0.0075(8)
O4A 0.0617(10) 0.0651(11) 0.0637(10) 0.0072(9) 0.0323(8) -0.0027(9)
O5A 0.0488(9) 0.0517(9) 0.0604(9) 0.0012(7) 0.0158(7) 0.0020(8)
N1A 0.0604(14) 0.0726(16) 0.0608(14) -0.0123(12) 0.0214(12) 0.0132(12)
N2A 0.0385(10) 0.0372(10) 0.0416(10) 0.0010(8) 0.0135(8) 0.0014(8)
C1A 0.0385(11) 0.0487(13) 0.0432(12) 0.0037(10) 0.0162(9) -0.0016(9)
C2A 0.0445(13) 0.0690(16) 0.0400(11) -0.0015(12) 0.0125(10) 0.0025(11)
C3A 0.0404(13) 0.0653(16) 0.0524(14) -0.0073(12) 0.0104(11) -0.0010(11)
C4A 0.0453(13) 0.0448(13) 0.0526(13) 0.0008(11) 0.0215(11) 0.0034(10)
C5A 0.0614(15) 0.0551(14) 0.0421(11) -0.0046(12) 0.0219(11) -0.0013(11)
C6A 0.0458(12) 0.0537(13) 0.0436(12) -0.0076(11) 0.0123(10) -0.0059(11)
C7A 0.0411(12) 0.0543(14) 0.0486(13) 0.0043(11) 0.0187(10) -0.0012(11)
C8A 0.0596(15) 0.0490(14) 0.0528(13) 0.0044(12) 0.0166(12) 0.0106(11)
C9A 0.0623(15) 0.0729(18) 0.0522(14) -0.0029(14) 0.0144(12) 0.0129(13)
C10A 0.092(2) 0.084(2) 0.0574(15) -0.0132(17) 0.0413(15) -0.0022(14)
C11A 0.090(2) 0.0756(19) 0.0807(18) -0.0063(17) 0.0591(17) -0.0097(16)
C12A 0.0489(14) 0.0665(17) 0.098(2) 0.0086(13) 0.0342(14) 0.0011(16)
C13A 0.0427(13) 0.0688(17) 0.0782(17) 0.0039(13) 0.0116(12) 0.0015(14)
C14A 0.0552(14) 0.0595(15) 0.0426(12) 0.0028(12) 0.0119(11) -0.0029(11)
C15A 0.0503(13) 0.0448(13) 0.0503(12) -0.0025(11) 0.0139(10) -0.0093(11)
O1B 0.0578(10) 0.1074(15) 0.0801(12) -0.0014(11) 0.0157(9) -0.0492(12)
O2B 0.0424(9) 0.0768(11) 0.0551(9) 0.0001(9) 0.0150(7) -0.0093(9)
O3B 0.0668(10) 0.0518(10) 0.0691(10) 0.0083(8) 0.0361(8) 0.0057(8)
O4B 0.0494(9) 0.0690(11) 0.0611(9) -0.0053(8) 0.0160(8) -0.0012(9)
O5B 0.0596(10) 0.0924(14) 0.0556(10) -0.0092(10) 0.0153(9) -0.0140(9)
N1B 0.0509(14) 0.0978(19) 0.0741(15) 0.0049(13) 0.0192(13) -0.0320(14)
N2B 0.0549(12) 0.0435(11) 0.0477(11) -0.0048(10) 0.0230(10) -0.0020(9)
C1B 0.0474(13) 0.0584(15) 0.0498(12) -0.0055(11) 0.0234(11) -0.0059(11)
C2B 0.0514(14) 0.0627(15) 0.0421(11) -0.0064(11) 0.0154(10) -0.0097(11)
C3B 0.0395(11) 0.0619(14) 0.0395(11) -0.0023(11) 0.0091(9) -0.0024(11)
C4B 0.0428(12) 0.0475(12) 0.0392(11) -0.0048(10) 0.0158(9) 0.0016(10)
C5B 0.0471(13) 0.0594(15) 0.0453(12) -0.0089(12) 0.0166(10) -0.0096(11)
C6B 0.0379(12) 0.0689(16) 0.0538(13) -0.0066(12) 0.0146(10) -0.0078(12)
C7B 0.0504(14) 0.0545(14) 0.0428(12) -0.0014(12) 0.0174(10) 0.0005(11)
C8B 0.0598(15) 0.0455(13) 0.0507(13) -0.0074(12) 0.0145(11) -0.0057(11)
C9B 0.0546(14) 0.0603(16) 0.0595(14) 0.0002(13) 0.0190(12) 0.0038(12)
C10B 0.0650(16) 0.0857(19) 0.0521(13) 0.0091(15) 0.0264(12) 0.0106(14)
C11B 0.0736(18) 0.0707(18) 0.0667(15) 0.0020(15) 0.0367(14) 0.0115(14)
C12B 0.0479(14) 0.103(2) 0.0685(16) -0.0140(15) 0.0202(13) -0.0105(17)
C13B 0.0478(14) 0.118(3) 0.0636(15) 0.0032(16) 0.0173(13) -0.0120(18)
C14B 0.0712(18) 0.0622(17) 0.0634(16) 0.0146(15) 0.0128(14) 0.0081(13)
C15B 0.0649(15) 0.0587(15) 0.0496(13) -0.0075(13) 0.0169(12) 0.0068(11)
O1W 0.1130(18) 0.0765(15) 0.1050(17) -0.0087(13) 0.0659(15) -0.0115(13)
O2W 0.0640(13) 0.0933(17) 0.0759(14) 0.0060(12) 0.0064(11) -0.0143(12)
O3W 0.0649(12) 0.0750(13) 0.0591(12) 0.0208(10) 0.0166(10) 0.0011(10)

loop_
_atom_type_symbol
_atom_type_description
_atom_type_scat_dispersion_real
_atom_type_scat_dispersion_imag
_atom_type_scat_source
C C 0.0033 0.0016 'International Tables Vol C Tables 4.2.6.8 and 6.1.1.4'
H H 0.0000 0.0000 'International Tables Vol C Tables 4.2.6.8 and 6.1.1.4'
N N 0.0061 0.0033 'International Tables Vol C Tables 4.2.6.8 and 6.1.1.4'
O O 0.0106 0.0060 'International Tables Vol C Tables 4.2.6.8 and 6.1.1.4'

loop_
_geom_angle_atom_site_label_1
_geom_angle_atom_site_label_2
_geom_angle_atom_site_label_3
_geom_angle
_geom_angle_publ_flag
C9A O3A C10A 115.8(2) no
C12A O4A C11A 113.68(19) no
C14A O5A C13A 115.46(18) no
C4A N1A H1 117.7(16) no
C4A N1A H2 115.5(17) no
H1 N1A H2 120(3) no
C8A N2A C15A 113.53(17) no
C8A N2A H3 111.6(13) no
C15A N2A H3 106.4(13) no
C8A N2A H4 106.7(12) no
C15A N2A H4 107.5(12) no
H3 N2A H4 111.1(19) no
C2A C1A C6A 116.93(19) no
C2A C1A C7A 121.62(18) no
C6A C1A C7A 121.43(19) no
C3A C2A C1A 121.94(19) no
C3A C2A H2A 119.0 no
C1A C2A H2A 119.0 no
C2A C3A C4A 121.1(2) no
C2A C3A H3A 119.5 no
C4A C3A H3A 119.5 no
N1A C4A C3A 121.8(2) no
N1A C4A C5A 120.4(2) no
C3A C4A C5A 117.7(2) no
C6A C5A C4A 120.90(19) no
C6A C5A H5A 119.6 no
C4A C5A H5A 119.6 no
C5A C6A C1A 121.4(2) no
C5A C6A H6A 119.3 no
C1A C6A H6A 119.3 no
O1A C7A O2A 122.8(2) no
O1A C7A C1A 119.34(19) no
O2A C7A C1A 117.85(18) no
N2A C8A C9A 110.70(19) no
N2A C8A H8A 109.5 no
C9A C8A H8A 109.5 no
N2A C8A H8B 109.5 no
C9A C8A H8B 109.5 no
H8A C8A H8B 108.1 no
O3A C9A C8A 112.57(19) no
O3A C9A H9A 109.1 no
C8A C9A H9A 109.1 no
O3A C9A H9B 109.1 no
C8A C9A H9B 109.1 no
H9A C9A H9B 107.8 no
O3A C10A C11A 109.7(2) no
O3A C10A H10A 109.7 no
C11A C10A H10A 109.7 no
O3A C10A H10B 109.7 no
C11A C10A H10B 109.7 no
H10A C10A H10B 108.2 no
O4A C11A C10A 108.1(2) no
O4A C11A H11A 110.1 no
C10A C11A H11A 110.1 no
O4A C11A H11B 110.1 no
C10A C11A H11B 110.1 no
H11A C11A H11B 108.4 no
O4A C12A C13A 108.88(19) no
O4A C12A H12A 109.9 no
C13A C12A H12A 109.9 no
O4A C12A H12B 109.9 no
C13A C12A H12B 109.9 no
H12A C12A H12B 108.3 no
O5A C13A C12A 109.7(2) no
O5A C13A H13A 109.7 no
C12A C13A H13A 109.7 no
O5A C13A H13B 109.7 no
C12A C13A H13B 109.7 no
H13A C13A H13B 108.2 no
O5A C14A C15A 113.24(17) no
O5A C14A H14A 108.9 no
C15A C14A H14A 108.9 no
O5A C14A H14B 108.9 no
C15A C14A H14B 108.9 no
H14A C14A H14B 107.7 no
N2A C15A C14A 110.00(18) no
N2A C15A H15A 109.7 no
C14A C15A H15A 109.7 no
N2A C15A H15B 109.7 no
C14A C15A H15B 109.7 no
H15A C15A H15B 108.2 no
C9B O3B C10B 115.0(2) no
C12B O4B C11B 112.4(2) no
C14B O5B C13B 115.2(2) no
C1B N1B H5 122.4(17) no
C1B N1B H6 118.3(17) no
H5 N1B H6 119(3) no
C15B N2B C8B 114.27(19) no
C15B N2B H7 112.9(13) no
C8B N2B H7 105.3(13) no
C15B N2B H8 102.8(15) no
C8B N2B H8 112.4(15) no
H7 N2B H8 109(2) no
N1B C1B C6B 120.5(2) no
N1B C1B C2B 121.8(2) no
C6B C1B C2B 117.7(2) no
C3B C2B C1B 120.5(2) no
C3B C2B H2B 119.7 no
C1B C2B H2B 119.7 no
C2B C3B C4B 122.0(2) no
C2B C3B H3B 119.0 no
C4B C3B H3B 119.0 no
C3B C4B C5B 116.6(2) no
C3B C4B C7B 122.90(19) no
C5B C4B C7B 120.48(19) no
C6B C5B C4B 121.7(2) no
C6B C5B H5B 119.1 no
C4B C5B H5B 119.1 no
C5B C6B C1B 121.4(2) no
C5B C6B H6B 119.3 no
C1B C6B H6B 119.3 no
O1B C7B O2B 121.7(2) no
O1B C7B C4B 119.79(19) no
O2B C7B C4B 118.5(2) no
N2B C8B C9B 110.90(19) no
N2B C8B H8C 109.5 no
C9B C8B H8C 109.5 no
N2B C8B H8D 109.5 no
C9B C8B H8D 109.5 no
H8C C8B H8D 108.0 no
O3B C9B C8B 112.64(19) no
O3B C9B H9C 109.1 no
C8B C9B H9C 109.1 no
O3B C9B H9D 109.1 no
C8B C9B H9D 109.1 no
H9C C9B H9D 107.8 no
O3B C10B C11B 110.53(19) no
O3B C10B H10C 109.5 no
C11B C10B H10C 109.5 no
O3B C10B H10D 109.5 no
C11B C10B H10D 109.5 no
H10C C10B H10D 108.1 no
O4B C11B C10B 107.6(2) no
O4B C11B H11C 110.2 no
C10B C11B H11C 110.2 no
O4B C11B H11D 110.2 no
C10B C11B H11D 110.2 no
H11C C11B H11D 108.5 no
O4B C12B C13B 108.6(2) no
O4B C12B H12C 110.0 no
C13B C12B H12C 110.0 no
O4B C12B H12D 110.0 no
C13B C12B H12D 110.0 no
H12C C12B H12D 108.4 no
O5B C13B C12B 110.2(2) no
O5B C13B H13C 109.6 no
C12B C13B H13C 109.6 no
O5B C13B H13D 109.6 no
C12B C13B H13D 109.6 no
H13C C13B H13D 108.1 no
O5B C14B C15B 109.1(2) no
O5B C14B H14C 109.9 no
C15B C14B H14C 109.9 no
O5B C14B H14D 109.9 no
C15B C14B H14D 109.9 no
H14C C14B H14D 108.3 no
N2B C15B C14B 113.05(19) no
N2B C15B H15C 109.0 no
C14B C15B H15C 109.0 no
N2B C15B H15D 109.0 no
C14B C15B H15D 109.0 no
H15C C15B H15D 107.8 no
H11W O1W H12W 102(3) no
H21W O2W H22W 104(3) no
H31W O3W H32W 106(3) no

loop_
_geom_bond_atom_site_label_1
_geom_bond_atom_site_label_2
_geom_bond_site_symmetry_2
_geom_bond_distance
_geom_bond_publ_flag
O1A C7A . 1.248(2) no
O2A C7A . 1.265(2) no
O3A C9A . 1.415(3) no
O3A C10A . 1.434(3) no
O4A C12A . 1.418(3) no
O4A C11A . 1.420(3) no
O5A C14A . 1.414(3) no
O5A C13A . 1.430(3) no
N1A C4A . 1.377(3) no
N1A H1 . 0.891(19) no
N1A H2 . 0.881(19) no
N2A C8A . 1.479(3) no
N2A C15A . 1.486(3) no
N2A H3 . 0.940(18) no
N2A H4 . 0.916(17) no
C1A C2A . 1.389(3) no
C1A C6A . 1.392(3) no
C1A C7A . 1.491(3) no
C2A C3A . 1.368(3) no
C2A H2A . 0.9300 no
C3A C4A . 1.388(3) no
C3A H3A . 0.9300 no
C4A C5A . 1.390(3) no
C5A C6A . 1.379(3) no
C5A H5A . 0.9300 no
C6A H6A . 0.9300 no
C8A C9A . 1.504(3) no
C8A H8A . 0.9700 no
C8A H8B . 0.9700 no
C9A H9A . 0.9700 no
C9A H9B . 0.9700 no
C10A C11A . 1.485(4) no
C10A H10A . 0.9700 no
C10A H10B . 0.9700 no
C11A H11A . 0.9700 no
C11A H11B . 0.9700 no
C12A C13A . 1.491(3) no
C12A H12A . 0.9700 no
C12A H12B . 0.9700 no
C13A H13A . 0.9700 no
C13A H13B . 0.9700 no
C14A C15A . 1.501(3) no
C14A H14A . 0.9700 no
C14A H14B . 0.9700 no
C15A H15A . 0.9700 no
C15A H15B . 0.9700 no
O1B C7B . 1.235(3) no
O2B C7B . 1.275(2) no
O3B C9B . 1.418(3) no
O3B C10B . 1.428(3) no
O4B C12B . 1.407(3) no
O4B C11B . 1.421(3) no
O5B C14B . 1.425(3) no
O5B C13B . 1.434(3) no
N1B C1B . 1.372(3) no
N1B H5 . 0.90(2) no
N1B H6 . 0.902(19) no
N2B C15B . 1.486(3) no
N2B C8B . 1.492(3) no
N2B H7 . 0.907(18) no
N2B H8 . 0.943(18) no
C1B C6B . 1.389(3) no
C1B C2B . 1.393(3) no
C2B C3B . 1.379(3) no
C2B H2B . 0.9300 no
C3B C4B . 1.393(3) no
C3B H3B . 0.9300 no
C4B C5B . 1.395(3) no
C4B C7B . 1.490(3) no
C5B C6B . 1.369(3) no
C5B H5B . 0.9300 no
C6B H6B . 0.9300 no
C8B C9B . 1.503(3) no
C8B H8C . 0.9700 no
C8B H8D . 0.9700 no
C9B H9C . 0.9700 no
C9B H9D . 0.9700 no
C10B C11B . 1.482(3) no
C10B H10C . 0.9700 no
C10B H10D . 0.9700 no
C11B H11C . 0.9700 no
C11B H11D . 0.9700 no
C12B C13B . 1.493(4) no
C12B H12C . 0.9700 no
C12B H12D . 0.9700 no
C13B H13C . 0.9700 no
C13B H13D . 0.9700 no
C14B C15B . 1.501(3) no
C14B H14C . 0.9700 no
C14B H14D . 0.9700 no
C15B H15C . 0.9700 no
C15B H15D . 0.9700 no
O1W H11W . 0.92(2) no
O1W H12W . 0.93(2) no
O2W H21W . 0.86(2) no
O2W H22W . 0.88(2) no
O3W H31W . 0.84(2) no
O3W H32W . 0.83(2) no

loop_
_geom_hbond_atom_site_label_D
_geom_hbond_atom_site_label_H
_geom_hbond_atom_site_label_A
_geom_hbond_site_symmetry_A
_geom_hbond_distance_DH
_geom_hbond_distance_HA
_geom_hbond_distance_DA
_geom_hbond_angle_DHA
_geom_hbond_publ_flag
N1A H1 O2B . 0.89(2) 2.14(2) 3.015(3) 168(2) yes
N1A H2 O1A 2_545 0.88(2) 2.18(2) 3.024(3) 159(2) yes
N2A H3 O2A . 0.94(2) 1.77(2) 2.697(2) 170(2) yes
N2A H4 O4A . 0.92(2) 2.09(2) 2.847(2) 139(2) yes
N2A H4 O5A . 0.92(2) 2.45(2) 2.839(2) 106.0(10) yes
C9A H9A O1A . 0.97 2.46 3.305(3) 146 yes
N1B H5 O2A 1_545 0.90(2) 2.12(2) 3.011(3) 169(2) yes
N1B H6 O2W 2_646 0.90(2) 2.18(2) 3.065(3) 167(2) yes
N2B H7 O4B . 0.91(2) 2.46(2) 3.126(2) 131(2) yes
N2B H7 O1W 2_546 0.91(2) 2.55(2) 3.183(3) 127(2) yes
N2B H8 O2B . 0.94(2) 1.80(2) 2.735(2) 170(2) yes
N2B H8 O1B . 0.94(2) 2.60(2) 3.324(3) 134(2) yes
C9B H9C O1B . 0.97 2.48 3.280(3) 140 yes
O1W H11W O5B 2_556 0.92(2) 2.20(3) 2.943(3) 138(4) yes
O1W H12W O3W . 0.93(2) 1.83(2) 2.736(3) 166(4) yes
O2W H21W O1B . 0.86(2) 1.92(2) 2.770(3) 167(3) yes
O2W H22W O1W . 0.88(2) 1.98(3) 2.846(3) 171(3) yes
O3W H31W O2B 2_556 0.84(2) 1.92(2) 2.751(3) 170(3) yes
O3W H32W O1A 1_556 0.83(2) 1.94(2) 2.770(3) 173(3) yes

loop_
_geom_torsion_atom_site_label_1
_geom_torsion_atom_site_label_2
_geom_torsion_atom_site_label_3
_geom_torsion_atom_site_label_4
_geom_torsion
_geom_torsion_publ_flag
N2A C8A C9A O3A -49.3(3) no
C8A C9A O3A C10A -72.5(2) no
C9A O3A C10A C11A 132.0(2) no
O3A C10A C11A O4A -62.7(3) no
C10A C11A O4A C12A 175.4(2) no
C11A O4A C12A C13A -175.8(2) no
O4A C12A C13A O5A 61.1(3) no
C12A C13A O5A C14A -127.9(2) no
C13A O5A C14A C15A 71.6(2) no
O5A C14A C15A N2A 53.3(2) no
C14A C15A N2A C8A -172.37(18) no
C15A N2A C8A C9A 166.3(2) no
N2B C8B C9B O3B -53.1(3) no
C8B C9B O3B C10B -79.4(2) no
C9B O3B C10B C11B 126.9(2) no
O3B C10B C11B O4B -70.5(3) no
C10B C11B O4B C12B 179.4(2) no
C11B O4B C12B C13B 178.4(2) no
O4B C12B C13B O5B 57.9(3) no
C12B C13B O5B C14B -105.2(3) no
C13B O5B C14B C15B 145.6(2) no
O5B C14B C15B N2B -71.8(3) no
C14B C15B N2B C8B -74.1(3) no
C15B N2B C8B C9B -179.96(18) no

loop_
_cod_related_entry_id
_cod_related_entry_database
_cod_related_entry_code
1 ChemSpider 30652406
